data_7252087
loop_
_publ_author_name
'Wang, Jinglu'
'Chen, Yutong'
'Tian, Danian'
'Li, Siyi'
'Cen, Peipei'
'Liu, Xiangyu'

_publ_section_title
;
 Zn(ii)-based metal-organic frameworks with tailored architectures:
 optimizing fluorescence performance for cell imaging and cancer therapy.
;
_journal_issue 28
_journal_name_full 'RSC advances'
_journal_page_first 25892
_journal_page_last 25901
_journal_paper_doi 10.1039/d6ra02099b
_journal_volume 16
_journal_year 2026
_chemical_formula_moiety 'C22 H18 N4 O6 Zn'
_chemical_formula_sum 'C22 H18 N4 O6 Zn'
_chemical_formula_weight 499.77
_space_group_crystal_system triclinic
_space_group_IT_number 2
_space_group_name_Hall '-P 1'
_space_group_name_H-M_alt 'P -1'
_atom_sites_solution_hydrogens geom
_atom_sites_solution_primary iterative
_audit_creation_date 2024-08-30
_audit_creation_method
;
Olex2 1.3
(compiled 2020.11.12 svn.r5f609507 for OlexSys, GUI svn.r6408)
;
_audit_update_record
;
2025-06-01 deposited with the CCDC.	2026-04-14 downloaded from the CCDC.
;
_cell_angle_alpha 106.147(2)
_cell_angle_beta 93.965(2)
_cell_angle_gamma 102.238(2)
_cell_formula_units_Z 2
_cell_length_a 8.2605(6)
_cell_length_b 10.6797(8)
_cell_length_c 13.5264(10)
_cell_measurement_reflns_used 8279
_cell_measurement_temperature 224.0
_cell_measurement_theta_max 24.85
_cell_measurement_theta_min 2.18
_cell_volume 1109.69(14)
_computing_cell_refinement 'SAINT V8.40B (?, 2016)'
_computing_data_reduction 'SAINT V8.40B (?, 2016)'
_computing_molecular_graphics 'Olex2 1.3 (Dolomanov et al., 2009)'
_computing_publication_material 'Olex2 1.3 (Dolomanov et al., 2009)'
_computing_structure_refinement 'SHELXL 2018/3 (Sheldrick, 2015)'
_computing_structure_solution 'olex2.solve 1.3 (Bourhis et al., 2015)'
_diffrn_ambient_temperature 224.0
_diffrn_measured_fraction_theta_full 0.993
_diffrn_measured_fraction_theta_max 0.993
_diffrn_measurement_device_type 'CCD area detector'
_diffrn_measurement_method 'phi and omega scans'
_diffrn_radiation_monochromator graphite
_diffrn_radiation_type MoK\a
_diffrn_radiation_wavelength 0.71073
_diffrn_reflns_av_R_equivalents 0.0513
_diffrn_reflns_av_unetI/netI 0.0371
_diffrn_reflns_Laue_measured_fraction_full 0.993
_diffrn_reflns_Laue_measured_fraction_max 0.993
_diffrn_reflns_limit_h_max 9
_diffrn_reflns_limit_h_min -9
_diffrn_reflns_limit_k_max 12
_diffrn_reflns_limit_k_min -12
_diffrn_reflns_limit_l_max 16
_diffrn_reflns_limit_l_min -16
_diffrn_reflns_number 25905
_diffrn_reflns_point_group_measured_fraction_full 0.993
_diffrn_reflns_point_group_measured_fraction_max 0.993
_diffrn_reflns_theta_full 25.027
_diffrn_reflns_theta_max 25.027
_diffrn_reflns_theta_min 2.046
_diffrn_source_current 1.4
_diffrn_source_power 0.07
_diffrn_source_voltage 50.0
_exptl_absorpt_coefficient_mu 1.153
_exptl_absorpt_correction_T_max 0.7454
_exptl_absorpt_correction_T_min 0.6690
_exptl_absorpt_correction_type none
_exptl_crystal_colour 'clear yellowish yellow'
_exptl_crystal_colour_lustre clear
_exptl_crystal_colour_modifier yellowish
_exptl_crystal_colour_primary yellow
_exptl_crystal_density_diffrn 1.496
_exptl_crystal_description block
_exptl_crystal_F_000 512
_exptl_crystal_size_max 0.12
_exptl_crystal_size_mid 0.11
_exptl_crystal_size_min 0.1
_refine_diff_density_max 0.495
_refine_diff_density_min -0.606
_refine_diff_density_rms 0.078
_refine_ls_extinction_method none
_refine_ls_goodness_of_fit_ref 1.088
_refine_ls_hydrogen_treatment constr
_refine_ls_matrix_type full
_refine_ls_number_parameters 300
_refine_ls_number_reflns 3894
_refine_ls_number_restraints 0
_refine_ls_restrained_S_all 1.088
_refine_ls_R_factor_all 0.0738
_refine_ls_R_factor_gt 0.0546
_refine_ls_shift/su_max 0.001
_refine_ls_shift/su_mean 0.000
_refine_ls_structure_factor_coef Fsqd
_refine_ls_weighting_details 'w=1/[\s^2^(Fo^2^)+(0.0662P)^2^+1.7138P] where P=(Fo^2^+2Fc^2^)/3'
_refine_ls_weighting_scheme calc
_refine_ls_wR_factor_gt 0.1368
_refine_ls_wR_factor_ref 0.1483
_reflns_Friedel_coverage 0.000
_reflns_number_gt 2955
_reflns_number_total 3894
_reflns_threshold_expression 'I > 2\s(I)'
_cod_data_source_file d6ra02099b2.cif
_cod_data_source_block zxj4-1
_cod_database_code 7252087
_shelx_shelxl_version_number 2018/3
_shelx_space_group_comment
;
The symmetry employed for this shelxl refinement is uniquely defined
by the following loop, which should always be used as a source of
symmetry information in preference to the above space-group names.
They are only intended as comments.
;
_shelx_estimated_absorpt_t_max 0.893
_shelx_estimated_absorpt_t_min 0.874
_olex2_refinement_description
;
1. Fixed Uiso
 At 1.2 times of:
  All C(H) groups, All C(H,H) groups
 At 1.5 times of:
  All O(H) groups
2.a Secondary CH2 refined with riding coordinates:
 C20(H20A,H20B), C13(H13A,H13B)
2.b Aromatic/amide H refined with riding coordinates:
 C3(H3A), C21(H21), C7(H7), C22(H22), C18(H18), C17(H17), C15(H15), C23(H23),
 C16(H16), C11(H11), C9(H9), C10(H10)
2.c Idealised tetrahedral OH refined as rotating group:
 O3(H3), O6(H6)
;
_olex2_submission_special_instructions 'No special instructions were received'

loop_
_space_group_symop_operation_xyz
'x, y, z'
'-x, -y, -z'

loop_
_atom_site_label
_atom_site_type_symbol
_atom_site_fract_x
_atom_site_fract_y
_atom_site_fract_z
_atom_site_U_iso_or_equiv
_atom_site_adp_type
_atom_site_occupancy
_atom_site_site_symmetry_order
_atom_site_calc_flag
_atom_site_refinement_flags_posn
_atom_site_refinement_flags_adp
_atom_site_refinement_flags_occupancy
_atom_site_disorder_assembly
_atom_site_disorder_group
Zn1 Zn 0.71453(6) 0.79551(5) 0.79328(4) 0.0447(2) Uani 1 1 d . . . . .
O4 O 0.8658(4) 0.8642(4) 0.7072(3) 0.0624(10) Uani 1 1 d . . . . .
O2 O 0.8535(4) 0.6848(4) 0.8361(3) 0.0587(9) Uani 1 1 d . . . . .
N4 N 0.3044(4) 0.0842(4) 1.0680(3) 0.0464(9) Uani 1 1 d . . . . .
O1 O 0.6322(4) 0.5717(4) 0.8835(3) 0.0696(11) Uani 1 1 d . . . . .
O3 O 1.3398(4) 0.6009(4) 1.0209(4) 0.0773(13) Uani 1 1 d . . . . .
H3 H 1.390511 0.559106 1.050318 0.116 Uiso 1 1 calc R U . . .
O6 O 1.2321(5) 0.8555(5) 0.4338(3) 0.0759(12) Uani 1 1 d . . . . .
H6 H 1.269863 0.874202 0.382988 0.114 Uiso 1 1 calc R U . . .
N3 N 0.3384(5) 0.0384(4) 0.9040(3) 0.0476(9) Uani 1 1 d . . . . .
N1 N 0.4889(5) 0.7022(4) 0.7109(3) 0.0545(10) Uani 1 1 d . . . . .
O5 O 0.7219(5) 1.0139(5) 0.7002(3) 0.0814(13) Uani 1 1 d . . . . .
C2 C 0.9200(5) 0.9792(4) 0.5831(3) 0.0408(10) Uani 1 1 d . . . . .
C3 C 1.0385(5) 0.9097(4) 0.5476(3) 0.0417(10) Uani 1 1 d . . . . .
H3A H 1.064574 0.848260 0.580499 0.050 Uiso 1 1 calc R U . . .
C6 C 0.8957(5) 0.5481(4) 0.9420(3) 0.0390(10) Uani 1 1 d . . . . .
C8 C 1.1728(5) 0.5501(4) 1.0125(4) 0.0434(10) Uani 1 1 d . . . . .
C21 C 0.3877(5) 0.1244(5) 0.9982(4) 0.0448(11) Uani 1 1 d . . . . .
H21 H 0.471704 0.204303 1.013444 0.054 Uiso 1 1 calc R U . . .
N2 N 0.2536(6) 0.5487(4) 0.6554(4) 0.0714(14) Uani 1 1 d . . . . .
C5 C 0.7852(6) 0.6038(5) 0.8825(4) 0.0463(11) Uani 1 1 d . . . . .
C7 C 1.0673(5) 0.5963(4) 0.9551(4) 0.0433(11) Uani 1 1 d . . . . .
H7 H 1.113317 0.662066 0.924285 0.052 Uiso 1 1 calc R U . . .
C4 C 1.1186(5) 0.9284(5) 0.4658(4) 0.0462(11) Uani 1 1 d . . . . .
C1 C 0.8294(6) 0.9522(5) 0.6696(4) 0.0519(12) Uani 1 1 d . . . . .
C19 C 0.3185(6) 0.1539(5) 0.7691(4) 0.0516(12) Uani 1 1 d . . . . .
C22 C 0.1971(6) -0.0362(5) 1.0124(4) 0.0575(13) Uani 1 1 d . . . . .
H22 H 0.121671 -0.090724 1.041157 0.069 Uiso 1 1 calc R U . . .
C14 C 0.1837(7) 0.3316(5) 0.6918(5) 0.0621(15) Uani 1 1 d . . . . .
C18 C 0.1920(7) 0.2070(5) 0.8129(4) 0.0586(13) Uani 1 1 d . . . . .
H18 H 0.150136 0.182439 0.869459 0.070 Uiso 1 1 calc R U . . .
C17 C 0.3744(7) 0.1869(6) 0.6843(4) 0.0633(14) Uani 1 1 d . . . . .
H17 H 0.457440 0.149397 0.651921 0.076 Uiso 1 1 calc R U . . .
C15 C 0.3069(8) 0.2767(6) 0.6464(5) 0.0729(17) Uani 1 1 d . . . . .
H15 H 0.346338 0.300054 0.588842 0.088 Uiso 1 1 calc R U . . .
C23 C 0.2153(6) -0.0645(5) 0.9124(4) 0.0584(13) Uani 1 1 d . . . . .
H23 H 0.155497 -0.140102 0.858293 0.070 Uiso 1 1 calc R U . . .
C16 C 0.1262(7) 0.2957(6) 0.7744(5) 0.0642(14) Uani 1 1 d . . . . .
H16 H 0.041157 0.331565 0.805611 0.077 Uiso 1 1 calc R U . . .
C11 C 0.3848(6) 0.6017(5) 0.7287(4) 0.0657(16) Uani 1 1 d . . . . .
H11 H 0.401423 0.571184 0.786563 0.079 Uiso 1 1 calc R U . . .
C20 C 0.3972(8) 0.0588(6) 0.8089(4) 0.0691(16) Uani 1 1 d . . . . .
H20A H 0.372958 -0.028236 0.754857 0.083 Uiso 1 1 calc R U . . .
H20B H 0.518858 0.094082 0.822020 0.083 Uiso 1 1 calc R U . . .
C9 C 0.4162(7) 0.7163(6) 0.6214(4) 0.0710(16) Uani 1 1 d . . . . .
H9 H 0.459801 0.781669 0.589620 0.085 Uiso 1 1 calc R U . . .
C10 C 0.2736(8) 0.6220(6) 0.5870(5) 0.083(2) Uani 1 1 d . . . . .
H10 H 0.200158 0.608505 0.526675 0.099 Uiso 1 1 calc R U . . .
C13 C 0.1166(8) 0.4311(6) 0.6504(6) 0.090(2) Uani 1 1 d . . . . .
H13A H 0.064101 0.387511 0.578244 0.108 Uiso 1 1 calc R U . . .
H13B H 0.031292 0.461209 0.691522 0.108 Uiso 1 1 calc R U . . .

loop_
_atom_site_aniso_label
_atom_site_aniso_U_11
_atom_site_aniso_U_22
_atom_site_aniso_U_33
_atom_site_aniso_U_23
_atom_site_aniso_U_13
_atom_site_aniso_U_12
Zn1 0.0417(3) 0.0565(4) 0.0467(3) 0.0330(3) 0.0074(2) 0.0113(2)
O4 0.064(2) 0.079(2) 0.062(2) 0.049(2) 0.0180(17) 0.0153(18)
O2 0.057(2) 0.068(2) 0.069(2) 0.045(2) 0.0092(17) 0.0187(17)
N4 0.0389(19) 0.053(2) 0.054(2) 0.030(2) 0.0096(17) 0.0062(17)
O1 0.0390(19) 0.091(3) 0.096(3) 0.056(2) -0.0003(18) 0.0171(18)
O3 0.0314(17) 0.088(3) 0.129(4) 0.075(3) -0.0010(19) -0.0009(17)
O6 0.085(3) 0.097(3) 0.084(3) 0.055(3) 0.044(2) 0.055(2)
N3 0.051(2) 0.054(2) 0.049(2) 0.026(2) 0.0153(18) 0.0190(18)
N1 0.057(2) 0.060(3) 0.055(3) 0.032(2) -0.0034(19) 0.014(2)
O5 0.080(3) 0.117(3) 0.086(3) 0.064(3) 0.052(2) 0.049(3)
C2 0.040(2) 0.049(3) 0.038(2) 0.023(2) 0.0099(18) 0.0062(19)
C3 0.043(2) 0.048(3) 0.040(2) 0.026(2) 0.0042(19) 0.0082(19)
C6 0.038(2) 0.040(2) 0.044(3) 0.019(2) 0.0056(18) 0.0143(18)
C8 0.032(2) 0.043(2) 0.059(3) 0.023(2) 0.0040(19) 0.0073(18)
C21 0.041(2) 0.048(3) 0.050(3) 0.023(2) 0.010(2) 0.007(2)
N2 0.063(3) 0.061(3) 0.086(3) 0.037(3) -0.034(2) 0.000(2)
C5 0.046(3) 0.051(3) 0.047(3) 0.022(2) 0.004(2) 0.014(2)
C7 0.039(2) 0.043(2) 0.058(3) 0.030(2) 0.012(2) 0.0089(19)
C4 0.043(2) 0.052(3) 0.050(3) 0.022(2) 0.010(2) 0.015(2)
C1 0.049(3) 0.066(3) 0.044(3) 0.027(3) 0.012(2) 0.007(2)
C19 0.067(3) 0.051(3) 0.037(3) 0.011(2) 0.008(2) 0.016(2)
C22 0.051(3) 0.053(3) 0.070(4) 0.027(3) 0.016(2) 0.002(2)
C14 0.052(3) 0.054(3) 0.072(4) 0.020(3) -0.021(3) 0.002(2)
C18 0.068(3) 0.066(3) 0.047(3) 0.018(3) 0.011(2) 0.026(3)
C17 0.064(3) 0.080(4) 0.058(3) 0.035(3) 0.013(3) 0.023(3)
C15 0.077(4) 0.085(4) 0.061(4) 0.042(3) 0.001(3) 0.004(3)
C23 0.051(3) 0.053(3) 0.066(4) 0.017(3) 0.003(2) 0.006(2)
C16 0.062(3) 0.061(3) 0.066(4) 0.013(3) -0.006(3) 0.020(3)
C11 0.061(3) 0.066(3) 0.070(4) 0.039(3) -0.024(3) 0.000(3)
C20 0.095(4) 0.082(4) 0.058(3) 0.037(3) 0.035(3) 0.050(3)
C9 0.075(4) 0.083(4) 0.063(4) 0.042(3) -0.008(3) 0.014(3)
C10 0.079(4) 0.084(4) 0.081(4) 0.040(4) -0.036(3) 0.005(3)
C13 0.068(4) 0.074(4) 0.119(6) 0.048(4) -0.044(4) -0.007(3)

loop_
_atom_type_symbol
_atom_type_description
_atom_type_scat_dispersion_real
_atom_type_scat_dispersion_imag
_atom_type_scat_source
C C 0.0033 0.0016 'International Tables Vol C Tables 4.2.6.8 and 6.1.1.4'
H H 0.0000 0.0000 'International Tables Vol C Tables 4.2.6.8 and 6.1.1.4'
N N 0.0061 0.0033 'International Tables Vol C Tables 4.2.6.8 and 6.1.1.4'
O O 0.0106 0.0060 'International Tables Vol C Tables 4.2.6.8 and 6.1.1.4'
Zn Zn 0.2839 1.4301 'International Tables Vol C Tables 4.2.6.8 and 6.1.1.4'

loop_
_geom_angle_atom_site_label_1
_geom_angle_atom_site_label_2
_geom_angle_atom_site_label_3
_geom_angle
_geom_angle_site_symmetry_1
_geom_angle_site_symmetry_3
_geom_angle_publ_flag
O4 Zn1 O2 96.49(14) . . ?
O4 Zn1 N4 119.39(16) . 2_667 ?
O4 Zn1 N1 110.52(16) . . ?
O2 Zn1 N4 100.15(15) . 2_667 ?
O2 Zn1 N1 118.20(16) . . ?
N4 Zn1 N1 111.36(16) 2_667 . ?
C1 O4 Zn1 117.6(3) . . ?
C5 O2 Zn1 116.7(3) . . ?
C21 N4 Zn1 124.4(3) . 2_667 ?
C21 N4 C22 104.5(4) . . ?
C22 N4 Zn1 127.7(3) . 2_667 ?
C8 O3 H3 109.5 . . ?
C4 O6 H6 109.5 . . ?
C21 N3 C23 107.3(4) . . ?
C21 N3 C20 125.0(4) . . ?
C23 N3 C20 127.5(5) . . ?
C11 N1 Zn1 124.6(3) . . ?
C11 N1 C9 105.4(4) . . ?
C9 N1 Zn1 129.7(4) . . ?
C3 C2 C4 119.3(4) . 2_776 ?
C3 C2 C1 120.2(4) . . ?
C4 C2 C1 120.5(4) 2_776 . ?
C2 C3 H3A 119.3 . . ?
C4 C3 C2 121.5(4) . . ?
C4 C3 H3A 119.3 . . ?
C8 C6 C5 120.6(4) 2_767 . ?
C7 C6 C8 119.3(4) . 2_767 ?
C7 C6 C5 120.1(4) . . ?
O3 C8 C6 122.7(4) . 2_767 ?
O3 C8 C7 118.1(4) . . ?
C7 C8 C6 119.1(4) . 2_767 ?
N4 C21 N3 111.7(4) . . ?
N4 C21 H21 124.2 . . ?
N3 C21 H21 124.2 . . ?
C11 N2 C10 106.3(4) . . ?
C11 N2 C13 125.4(4) . . ?
C10 N2 C13 128.3(4) . . ?
O2 C5 C6 118.1(4) . . ?
O1 C5 O2 123.4(4) . . ?
O1 C5 C6 118.5(4) . . ?
C6 C7 H7 119.2 . . ?
C8 C7 C6 121.5(4) . . ?
C8 C7 H7 119.2 . . ?
O6 C4 C2 122.2(4) . 2_776 ?
O6 C4 C3 118.6(4) . . ?
C3 C4 C2 119.2(4) . 2_776 ?
O4 C1 C2 117.1(4) . . ?
O5 C1 O4 123.1(4) . . ?
O5 C1 C2 119.8(4) . . ?
C18 C19 C20 123.2(4) . . ?
C17 C19 C18 119.0(5) . . ?
C17 C19 C20 117.8(5) . . ?
N4 C22 H22 124.8 . . ?
C23 C22 N4 110.3(4) . . ?
C23 C22 H22 124.8 . . ?
C15 C14 C13 119.8(6) . . ?
C16 C14 C15 118.8(5) . . ?
C16 C14 C13 121.4(6) . . ?
C19 C18 H18 119.6 . . ?
C19 C18 C16 120.8(5) . . ?
C16 C18 H18 119.6 . . ?
C19 C17 H17 120.3 . . ?
C19 C17 C15 119.5(5) . . ?
C15 C17 H17 120.3 . . ?
C14 C15 C17 121.3(5) . . ?
C14 C15 H15 119.4 . . ?
C17 C15 H15 119.4 . . ?
N3 C23 H23 126.9 . . ?
C22 C23 N3 106.2(5) . . ?
C22 C23 H23 126.9 . . ?
C14 C16 C18 120.6(5) . . ?
C14 C16 H16 119.7 . . ?
C18 C16 H16 119.7 . . ?
N1 C11 N2 112.0(4) . . ?
N1 C11 H11 124.0 . . ?
N2 C11 H11 124.0 . . ?
N3 C20 C19 113.5(4) . . ?
N3 C20 H20A 108.9 . . ?
N3 C20 H20B 108.9 . . ?
C19 C20 H20A 108.9 . . ?
C19 C20 H20B 108.9 . . ?
H20A C20 H20B 107.7 . . ?
N1 C9 H9 125.6 . . ?
C10 C9 N1 108.8(5) . . ?
C10 C9 H9 125.6 . . ?
N2 C10 H10 126.2 . . ?
C9 C10 N2 107.6(5) . . ?
C9 C10 H10 126.2 . . ?
N2 C13 C14 110.4(4) . . ?
N2 C13 H13A 109.6 . . ?
N2 C13 H13B 109.6 . . ?
C14 C13 H13A 109.6 . . ?
C14 C13 H13B 109.6 . . ?
H13A C13 H13B 108.1 . . ?

loop_
_geom_bond_atom_site_label_1
_geom_bond_atom_site_label_2
_geom_bond_distance
_geom_bond_site_symmetry_2
_geom_bond_publ_flag
Zn1 O4 1.935(3) . ?
Zn1 O2 1.979(3) . ?
Zn1 N4 1.995(4) 2_667 ?
Zn1 N1 2.004(4) . ?
O4 C1 1.264(6) . ?
O2 C5 1.266(5) . ?
N4 C21 1.319(5) . ?
N4 C22 1.375(6) . ?
O1 C5 1.239(5) . ?
O3 H3 0.8300 . ?
O3 C8 1.355(5) . ?
O6 H6 0.8300 . ?
O6 C4 1.360(6) . ?
N3 C21 1.324(6) . ?
N3 C23 1.366(6) . ?
N3 C20 1.461(6) . ?
N1 C11 1.315(6) . ?
N1 C9 1.375(6) . ?
O5 C1 1.241(6) . ?
C2 C3 1.384(6) . ?
C2 C4 1.407(6) 2_776 ?
C2 C1 1.492(6) . ?
C3 H3A 0.9400 . ?
C3 C4 1.367(6) . ?
C6 C8 1.398(6) 2_767 ?
C6 C5 1.494(6) . ?
C6 C7 1.382(6) . ?
C8 C7 1.381(6) . ?
C21 H21 0.9400 . ?
N2 C11 1.326(6) . ?
N2 C10 1.366(7) . ?
N2 C13 1.484(7) . ?
C7 H7 0.9400 . ?
C19 C18 1.383(7) . ?
C19 C17 1.372(7) . ?
C19 C20 1.510(7) . ?
C22 H22 0.9400 . ?
C22 C23 1.329(7) . ?
C14 C15 1.377(8) . ?
C14 C16 1.362(8) . ?
C14 C13 1.512(7) . ?
C18 H18 0.9400 . ?
C18 C16 1.385(7) . ?
C17 H17 0.9400 . ?
C17 C15 1.398(8) . ?
C15 H15 0.9400 . ?
C23 H23 0.9400 . ?
C16 H16 0.9400 . ?
C11 H11 0.9400 . ?
C20 H20A 0.9800 . ?
C20 H20B 0.9800 . ?
C9 H9 0.9400 . ?
C9 C10 1.334(8) . ?
C10 H10 0.9400 . ?
C13 H13A 0.9800 . ?
C13 H13B 0.9800 . ?

loop_
_geom_torsion_atom_site_label_1
_geom_torsion_atom_site_label_2
_geom_torsion_atom_site_label_3
_geom_torsion_atom_site_label_4
_geom_torsion
_geom_torsion_site_symmetry_1
_geom_torsion_site_symmetry_2
_geom_torsion_site_symmetry_3
_geom_torsion_site_symmetry_4
_geom_torsion_publ_flag
Zn1 O4 C1 O5 14.0(7) . . . . ?
Zn1 O4 C1 C2 -164.9(3) . . . . ?
Zn1 O2 C5 O1 14.8(7) . . . . ?
Zn1 O2 C5 C6 -162.9(3) . . . . ?
Zn1 N4 C21 N3 -160.0(3) 2_667 . . . ?
Zn1 N4 C22 C23 158.7(3) 2_667 . . . ?
Zn1 N1 C11 N2 -172.5(4) . . . . ?
Zn1 N1 C9 C10 172.2(5) . . . . ?
N4 C22 C23 N3 1.0(6) . . . . ?
O3 C8 C7 C6 179.2(5) . . . . ?
N1 C9 C10 N2 0.9(8) . . . . ?
C2 C3 C4 O6 -179.1(4) . . . . ?
C2 C3 C4 C2 0.2(8) . . . 2_776 ?
C3 C2 C1 O4 -0.3(7) . . . . ?
C3 C2 C1 O5 -179.2(5) . . . . ?
C6 C8 C7 C6 0.3(8) 2_767 . . . ?
C8 C6 C5 O2 -174.7(4) 2_767 . . . ?
C8 C6 C5 O1 7.5(7) 2_767 . . . ?
C8 C6 C7 C8 -0.3(8) 2_767 . . . ?
C21 N4 C22 C23 -1.0(6) . . . . ?
C21 N3 C23 C22 -0.7(5) . . . . ?
C21 N3 C20 C19 -77.3(6) . . . . ?
C5 C6 C7 C8 177.9(4) . . . . ?
C7 C6 C5 O2 7.2(7) . . . . ?
C7 C6 C5 O1 -170.7(5) . . . . ?
C4 C2 C3 C4 -0.2(8) 2_776 . . . ?
C4 C2 C1 O4 177.3(4) 2_776 . . . ?
C4 C2 C1 O5 -1.6(7) 2_776 . . . ?
C1 C2 C3 C4 177.3(4) . . . . ?
C19 C18 C16 C14 0.7(8) . . . . ?
C19 C17 C15 C14 -0.8(9) . . . . ?
C22 N4 C21 N3 0.6(5) . . . . ?
C18 C19 C17 C15 2.3(8) . . . . ?
C18 C19 C20 N3 -5.6(8) . . . . ?
C17 C19 C18 C16 -2.3(8) . . . . ?
C17 C19 C20 N3 175.5(5) . . . . ?
C15 C14 C16 C18 0.8(8) . . . . ?
C15 C14 C13 N2 -58.5(8) . . . . ?
C23 N3 C21 N4 0.0(5) . . . . ?
C23 N3 C20 C19 96.8(6) . . . . ?
C16 C14 C15 C17 -0.8(9) . . . . ?
C16 C14 C13 N2 120.7(6) . . . . ?
C11 N1 C9 C10 -1.6(7) . . . . ?
C11 N2 C10 C9 0.2(8) . . . . ?
C11 N2 C13 C14 -34.4(10) . . . . ?
C20 N3 C21 N4 175.2(4) . . . . ?
C20 N3 C23 C22 -175.7(4) . . . . ?
C20 C19 C18 C16 178.9(5) . . . . ?
C20 C19 C17 C15 -178.8(5) . . . . ?
C9 N1 C11 N2 1.8(7) . . . . ?
C10 N2 C11 N1 -1.2(8) . . . . ?
C10 N2 C13 C14 144.2(7) . . . . ?
C13 N2 C11 N1 177.7(6) . . . . ?
C13 N2 C10 C9 -178.7(6) . . . . ?
C13 C14 C15 C17 178.5(5) . . . . ?
C13 C14 C16 C18 -178.4(5) . . . . ?
